data_4129937
loop_
_publ_author_name
'Movsisyan, Levon D.'
'Franz, Michael'
'Hampel, Frank'
'Thompson, Amber L.'
'Tykwinski, Rik R.'
'Anderson, Harry L.'

_publ_section_title
;
 Polyyne Rotaxanes: Stabilization by Encapsulation.
;
_journal_issue 4
_journal_name_full 'Journal of the American Chemical Society'
_journal_page_first 1366
_journal_page_last 1376
_journal_paper_doi 10.1021/jacs.5b12049
_journal_volume 138
_journal_year 2016
_chemical_absolute_configuration ad
_chemical_formula_moiety 'C98 H126, C36 H30 N2 O4, 0.15(C H2 Cl2), 0.85(C H4 O)'
_chemical_formula_sum 'C135 H159.7 Cl0.3 N2 O4.85'
_chemical_formula_weight 1898.70
_chemical_melting_point ?
_space_group_IT_number 4
_space_group_name_Hall 'P 2yb'
_space_group_name_H-M_alt 'P 1 21 1'
_symmetry_cell_setting monoclinic
_symmetry_space_group_name_Hall 'P 2yb'
_symmetry_space_group_name_H-M 'P 1 21 1'
_atom_sites_solution_hydrogens difmap
_atom_sites_solution_primary other
_audit_creation_date 2015-05-28
_audit_creation_method CRYSTALS_ver_14.61
_cell_angle_alpha 90
_cell_angle_beta 94.4528(8)
_cell_angle_gamma 90
_cell_formula_units_Z 2
_cell_length_a 22.5428(2)
_cell_length_b 10.7047(1)
_cell_length_c 24.0361(2)
_cell_measurement_reflns_used 35017
_cell_measurement_temperature 100
_cell_measurement_theta_max 28
_cell_measurement_theta_min 2
_cell_volume 5782.74(9)
_computing_cell_refinement 'CrysAlisPro, (Agilent, 2011)'
_computing_data_collection 'CrystalClear-SM Expert 2.0 r4 (Rigaku, 2009)'
_computing_data_reduction 'CrysAlisPro, (Agilent, 2011)'
_computing_molecular_graphics 'CAMERON (Watkin et al., 1996)'
_computing_publication_material 'CRYSTALS (Betteridge et al., 2003)'
_computing_structure_refinement 'CRYSTALS (Betteridge et al., 2003)'
_computing_structure_solution 'Superflip (Palatinus & Chapuis, 2007)'
_diffrn_ambient_temperature 100
_diffrn_detector CCD
_diffrn_measured_fraction_theta_full 0.994
_diffrn_measured_fraction_theta_max 0.925
_diffrn_measurement_device 'CrystalLogic Kappa (3 circle)'
_diffrn_measurement_device_type 'Rigaku Saturn724+ (2x2 bin mode)'
_diffrn_measurement_method 'profile data from \w-scans'
_diffrn_radiation_monochromator Synchrotron
_diffrn_radiation_type Synchrotron
_diffrn_radiation_wavelength 0.68890
_diffrn_reflns_av_R_equivalents 0.042
_diffrn_reflns_limit_h_max 31
_diffrn_reflns_limit_h_min -31
_diffrn_reflns_limit_k_max 14
_diffrn_reflns_limit_k_min -15
_diffrn_reflns_limit_l_max 32
_diffrn_reflns_limit_l_min -32
_diffrn_reflns_number 98157
_diffrn_reflns_theta_full 25.241
_diffrn_reflns_theta_max 29.350
_diffrn_reflns_theta_min 1.647
_diffrn_source Synchrotron
_diffrn_standards_number 0
_exptl_absorpt_coefficient_mu 0.071
_exptl_absorpt_correction_T_max 1.00
_exptl_absorpt_correction_T_min 0.68
_exptl_absorpt_correction_type multi-scan
_exptl_absorpt_process_details 'CrysAlisPro, (Agilent, 2011)'
_exptl_crystal_colour clear_pale_yellow
_exptl_crystal_density_diffrn 1.090
_exptl_crystal_density_meas ?
_exptl_crystal_density_method 'not measured'
_exptl_crystal_description lath
_exptl_crystal_F_000 2055.181
_exptl_crystal_size_max 0.020
_exptl_crystal_size_mid 0.010
_exptl_crystal_size_min 0.005
_refine_diff_density_max 0.94
_refine_diff_density_min -0.66
_refine_ls_abs_structure_details 'Flack (1983), 14336 Friedel-pairs'
_refine_ls_abs_structure_Flack 0.1(5)
_refine_ls_extinction_method None
_refine_ls_goodness_of_fit_ref 0.9750
_refine_ls_hydrogen_treatment constr
_refine_ls_matrix_type full
_refine_ls_number_parameters 1307
_refine_ls_number_reflns 16873
_refine_ls_number_restraints 253
_refine_ls_R_factor_all 0.0726
_refine_ls_R_factor_gt 0.0625
_refine_ls_shift/su_max 0.0011687
_refine_ls_shift/su_mean 0.0000413
_refine_ls_structure_factor_coef Fsqd
_refine_ls_weighting_details
;
 Method, part 1, Chebychev polynomial, (Watkin, 1994, Prince, 1982) 
 [weight] = 1.0/[A~0~*T~0~(x)+A~1~*T~1~(x) ... +A~n-1~]*T~n-1~(x)] 
 where A~i~ are the Chebychev coefficients listed below and x= Fcalc/Fmax 
 Method = Robust Weighting (Prince, 1982) 
 W = [weight] * [1-(deltaF/6*sigmaF)^2^]^2^ 
 A~i~ are: 
 0.329E+04 0.548E+04 0.342E+04 0.150E+04 373. 
;
_refine_ls_weighting_scheme calc
_refine_ls_wR_factor_all 0.1727
_refine_ls_wR_factor_gt 0.1532
_refine_ls_wR_factor_ref 0.1710
_reflns_limit_h_max 31
_reflns_limit_h_min -31
_reflns_limit_k_max 15
_reflns_limit_k_min 0
_reflns_limit_l_max 32
_reflns_limit_l_min 0
_reflns_number_gt 15410
_reflns_number_total 16938
_reflns_threshold_expression I>2.0\s(I)
_oxford_diffrn_Wilson_B_factor 2.43
_oxford_diffrn_Wilson_scale 0.04
_oxford_refine_ls_r_factor_ref 0.0724
_oxford_refine_ls_scale 5.36(7)
_oxford_reflns_number_all 16886
_oxford_reflns_threshold_expression_ref I>-3.0\s(I)
_oxford_structure_analysis_title DIA0233
_cod_data_source_file ja5b12049_si_002.cif
_cod_data_source_block 2c-M2
_cod_depositor_comments
;
The following automatic conversions were performed:

data item '_chemical_melting_point' value 'not measured' was changed
to '?' -- the value is undefined or not given.

data item '_atom_sites_solution_primary' value 'Other' was changed to
'other' in accordance with the
/home/saulius/struct/COD-crude-data/automatic-downloads/DataCite-retrospective/ACS/depositions/lib/dictionaries/cif_core.dic
dictionary named 'cif_core.dic' version 2.4.2 last updated on
2011-04-26.

data item '_exptl_crystal_density_meas' value 'not measured' was
changed to '?' -- the value is perceived as not measured.

Automatic conversion script
Id: cif_fix_values 6909 2019-04-08 15:41:33Z antanas 
;
_cod_original_cell_volume 5782.74(5)
_cod_original_sg_symbol_H-M 'P 21 '
_cod_original_formula_sum 'C135 H159.70 Cl0.30 N2 O4.85'
_cod_database_code 4129937

loop_
_symmetry_equiv_pos_as_xyz
x,y,z
-x,y+1/2,-z

loop_
_atom_site_label
_atom_site_type_symbol
_atom_site_fract_x
_atom_site_fract_y
_atom_site_fract_z
_atom_site_U_iso_or_equiv
_atom_site_occupancy
_atom_site_adp_type
_atom_site_refinement_flags_posn
_atom_site_refinement_flags_adp
_atom_site_refinement_flags_occupancy
_atom_site_disorder_assembly
_atom_site_disorder_group
C1 C 0.65485(11) 1.0049(3) 0.80140(10) 0.0200 1.0000 Uani . . . . .
C2 C 0.67991(11) 0.9506(3) 0.75175(11) 0.0219 1.0000 Uani . . . . .
C3 C 0.70020(11) 0.9039(3) 0.71197(11) 0.0227 1.0000 Uani . . . . .
C4 C 0.72013(12) 0.8492(3) 0.66572(11) 0.0243 1.0000 Uani . . . . .
C5 C 0.73673(14) 0.7998(3) 0.62432(12) 0.0292 1.0000 Uani . . . . .
C6 C 0.75467(15) 0.7431(3) 0.57813(13) 0.0331 1.0000 Uani . . . . .
C7 C 0.76909(15) 0.6941(3) 0.53593(14) 0.0340 1.0000 Uani . . . . .
C8 C 0.78464(15) 0.6363(3) 0.48907(13) 0.0323 1.0000 Uani . . . . .
C9 C 0.79921(15) 0.5764(3) 0.44930(12) 0.0311 1.0000 Uani . . . . .
C10 C 0.81569(15) 0.5059(3) 0.40670(13) 0.0329 1.0000 Uani . . . . .
C11 C 0.83088(14) 0.4419(3) 0.36863(12) 0.0297 1.0000 Uani . . . . .
C12 C 0.84956(13) 0.3747(3) 0.32471(12) 0.0281 1.0000 Uani . . . . .
C13 C 0.86814(12) 0.3202(3) 0.28628(12) 0.0247 1.0000 Uani . . . . .
C14 C 0.88645(11) 0.2643(3) 0.23366(10) 0.0219 1.0000 Uani . . . . .
C21 C 0.70493(11) 1.0066(3) 0.84919(10) 0.0206 1.0000 Uani . . . . .
C22 C 0.73237(11) 0.8944(3) 0.86532(11) 0.0219 1.0000 Uani . . . . .
C23 C 0.77304(11) 0.8885(3) 0.91180(11) 0.0217 1.0000 Uani . . . . .
C24 C 0.78838(12) 0.9989(3) 0.94030(11) 0.0229 1.0000 Uani . . . . .
C25 C 0.76312(12) 1.1134(3) 0.92411(11) 0.0229 1.0000 Uani . . . . .
C26 C 0.72024(11) 1.1154(2) 0.87874(11) 0.0218 1.0000 Uani . . . . .
C27 C 0.79870(12) 0.7612(3) 0.92986(12) 0.0263 1.0000 Uani . . . . .
C28 C 0.83654(15) 0.7104(3) 0.88417(14) 0.0354 1.0000 Uani . . . . .
C29 C 0.74774(15) 0.6700(3) 0.93849(15) 0.0348 1.0000 Uani . . . . .
C30 C 0.83752(13) 0.7677(3) 0.98516(14) 0.0331 1.0000 Uani . . . . .
C31 C 0.78054(13) 1.2373(3) 0.95291(13) 0.0277 1.0000 Uani . . . . .
C32 C 0.81110(18) 1.3192(3) 0.91101(16) 0.0418 1.0000 Uani . . . . .
C33 C 0.72487(15) 1.3034(3) 0.97097(14) 0.0341 1.0000 Uani . . . . .
C34 C 0.82381(17) 1.2191(3) 1.00462(16) 0.0407 1.0000 Uani . . . . .
C41 C 0.60262(11) 0.9214(2) 0.81739(11) 0.0209 1.0000 Uani . . . . .
C42 C 0.56074(12) 0.8824(3) 0.77579(11) 0.0238 1.0000 Uani . . . . .
C43 C 0.50785(12) 0.8250(3) 0.78890(11) 0.0248 1.0000 Uani . . . . .
C44 C 0.49931(13) 0.8057(3) 0.84518(11) 0.0244 1.0000 Uani . . . . .
C45 C 0.54098(12) 0.8416(3) 0.88751(11) 0.0233 1.0000 Uani . . . . .
C46 C 0.59290(11) 0.9004(3) 0.87300(10) 0.0217 1.0000 Uani . . . . .
C47 C 0.46102(15) 0.7928(3) 0.74193(13) 0.0349 1.0000 Uani . . . . .
C48 C 0.48821(18) 0.7054(4) 0.69989(14) 0.0463 1.0000 Uani . . . . .
C49 C 0.40636(15) 0.7279(4) 0.76303(14) 0.0397 1.0000 Uani . . . . .
C50 C 0.44030(18) 0.9143(5) 0.71278(17) 0.0498 1.0000 Uani . . . . .
C51 C 0.53159(12) 0.8233(3) 0.94978(11) 0.0250 1.0000 Uani . . . . .
C52 C 0.47339(13) 0.7560(3) 0.95871(12) 0.0308 1.0000 Uani . . . . .
C53 C 0.52908(16) 0.9530(3) 0.97731(13) 0.0353 1.0000 Uani . . . . .
C54 C 0.58277(14) 0.7474(4) 0.97789(13) 0.0376 1.0000 Uani . . . . .
C61 C 0.63127(11) 1.1374(3) 0.78818(10) 0.0207 1.0000 Uani . . . . .
C62 C 0.57728(12) 1.1749(3) 0.80687(11) 0.0222 1.0000 Uani . . . . .
C63 C 0.55734(12) 1.2973(3) 0.79938(11) 0.0239 1.0000 Uani . . . . .
C64 C 0.59270(13) 1.3813(3) 0.77289(12) 0.0259 1.0000 Uani . . . . .
C65 C 0.64789(12) 1.3479(3) 0.75457(11) 0.0242 1.0000 Uani . . . . .
C66 C 0.66633(12) 1.2241(3) 0.76151(11) 0.0223 1.0000 Uani . . . . .
C67 C 0.49723(13) 1.3381(3) 0.81908(14) 0.0308 1.0000 Uani . . . . .
C68 C 0.46965(17) 1.2396(4) 0.85540(17) 0.0433 1.0000 Uani . . . . .
C69 C 0.45399(15) 1.3609(4) 0.76757(16) 0.0414 1.0000 Uani . . . . .
C70 C 0.50510(18) 1.4584(4) 0.85365(17) 0.0422 1.0000 Uani . . . . .
C71 C 0.68610(14) 1.4475(3) 0.72831(13) 0.0298 1.0000 Uani . . . . .
C72 C 0.65730(18) 1.4809(4) 0.67029(15) 0.0416 1.0000 Uani . . . . .
C73 C 0.68953(19) 1.5651(4) 0.76505(18) 0.0446 1.0000 Uani . . . . .
C74 C 0.74952(15) 1.4016(4) 0.72239(16) 0.0398 1.0000 Uani . . . . .
C81 C 0.91115(12) 0.1312(3) 0.24316(11) 0.0228 1.0000 Uani . . . . .
C82 C 0.95650(13) 0.0897(3) 0.21205(12) 0.0258 1.0000 Uani . . . . .
C83 C 0.97622(13) -0.0345(3) 0.21514(12) 0.0322 1.0000 Uani D . . . .
C84 C 0.94959(14) -0.1151(3) 0.25001(13) 0.0312 1.0000 Uani . . . . .
C85 C 0.90299(14) -0.0766(3) 0.28171(12) 0.0276 1.0000 Uani . . . . .
C86 C 0.88501(13) 0.0473(3) 0.27841(12) 0.0266 1.0000 Uani . . . . .
C87 C 1.02917(10) -0.0715(2) 0.18210(9) 0.0454 1.0000 Uani D . . . .
C88 C 1.08458(17) 0.0044(5) 0.20275(17) 0.0475 0.785(7) Uani D . P 1 1
C89 C 1.01488(17) -0.0457(5) 0.12069(16) 0.0493 0.785(7) Uani D . P 1 1
C90 C 1.0430(2) -0.2122(4) 0.1902(2) 0.0626 0.785(7) Uani D . P 1 1
C188 C 1.0869(2) -0.0553(14) 0.2181(3) 0.0475 0.215(7) Uani D . P 1 2
C189 C 1.0309(4) 0.0118(11) 0.1297(4) 0.0493 0.215(7) Uani D . P 1 2
C190 C 1.0233(4) -0.2087(7) 0.1637(6) 0.0626 0.215(7) Uani D . P 1 2
C91 C 0.87214(16) -0.1756(3) 0.31586(13) 0.0336 1.0000 Uani . . . . .
C92 C 0.91540(19) -0.2310(4) 0.35975(16) 0.0465 1.0000 Uani . . . . .
C93 C 0.84609(19) -0.2773(4) 0.27629(16) 0.0439 1.0000 Uani . . . . .
C94 C 0.8186(2) -0.1206(4) 0.34457(18) 0.0494 1.0000 Uani . . . . .
C101 C 0.82828(11) 0.2637(3) 0.19423(10) 0.0217 1.0000 Uani . . . . .
C102 C 0.80180(12) 0.1532(3) 0.17545(11) 0.0231 1.0000 Uani . . . . .
C103 C 0.74618(12) 0.1536(3) 0.14465(12) 0.0236 1.0000 Uani . . . . .
C104 C 0.71939(12) 0.2681(3) 0.13221(11) 0.0239 1.0000 Uani . . . . .
C105 C 0.74563(12) 0.3812(3) 0.14973(11) 0.0224 1.0000 Uani . . . . .
C106 C 0.80032(12) 0.3767(3) 0.18133(11) 0.0234 1.0000 Uani . . . . .
C107 C 0.71645(14) 0.0286(3) 0.12946(14) 0.0296 1.0000 Uani . . . . .
C108 C 0.7556(2) -0.0493(4) 0.0944(2) 0.0556 1.0000 Uani . . . . .
C109 C 0.65551(19) 0.0459(4) 0.09696(18) 0.0461 1.0000 Uani . . . . .
C110 C 0.70546(15) -0.0409(3) 0.18303(16) 0.0372 1.0000 Uani . . . . .
C111 C 0.71647(14) 0.5076(3) 0.13605(14) 0.0298 1.0000 Uani . . . . .
C112 C 0.70448(17) 0.5733(4) 0.19067(18) 0.0431 1.0000 Uani . . . . .
C113 C 0.75935(19) 0.5855(4) 0.1036(2) 0.0494 1.0000 Uani . . . . .
C114 C 0.65720(16) 0.4953(3) 0.10055(16) 0.0388 1.0000 Uani . . . . .
C121 C 0.93605(11) 0.3467(3) 0.21232(11) 0.0212 1.0000 Uani . . . . .
C122 C 0.98420(12) 0.3784(3) 0.24930(12) 0.0267 1.0000 Uani . . . . .
C123 C 1.03530(12) 0.4331(3) 0.23057(13) 0.0290 1.0000 Uani . . . . .
C124 C 1.03573(12) 0.4583(3) 0.17360(13) 0.0276 1.0000 Uani . . . . .
C125 C 0.98774(11) 0.4295(3) 0.13585(12) 0.0243 1.0000 Uani . . . . .
C126 C 0.93767(11) 0.3725(3) 0.15597(11) 0.0232 1.0000 Uani . . . . .
C127 C 1.08885(14) 0.4582(4) 0.27246(16) 0.0444 1.0000 Uani . . . . .
C128 C 1.14117(15) 0.5172(5) 0.24547(19) 0.0525 1.0000 Uani . . . . .
C129 C 1.11014(18) 0.3331(6) 0.2986(2) 0.0625 1.0000 Uani . . . . .
C130 C 1.06981(19) 0.5459(6) 0.3185(2) 0.0640 1.0000 Uani . . . . .
C131 C 0.98879(13) 0.4517(3) 0.07299(13) 0.0309 1.0000 Uani . . . . .
C132 C 1.04404(15) 0.5260(4) 0.05862(16) 0.0418 1.0000 Uani . . . . .
C133 C 0.93358(14) 0.5270(4) 0.05126(15) 0.0394 1.0000 Uani . . . . .
C134 C 0.98859(14) 0.3247(4) 0.04330(13) 0.0352 1.0000 Uani . . . . .
C141 C 0.53674(15) 0.4265(5) 0.44519(14) 0.0453 1.0000 Uani . . . . .
N142 N 0.59037(12) 0.4091(4) 0.47356(12) 0.0401 1.0000 Uani . . . . .
C143 C 0.60487(15) 0.2966(4) 0.49405(13) 0.0400 1.0000 Uani . . . . .
C144 C 0.56593(19) 0.1919(5) 0.48663(15) 0.0520 1.0000 Uani . . . . .
C145 C 0.51063(19) 0.2108(6) 0.45983(15) 0.0562 1.0000 Uani . . . . .
C146 C 0.49409(16) 0.3293(5) 0.43861(15) 0.0517 1.0000 Uani . . . . .
C147 C 0.43705(18) 0.3550(7) 0.40856(18) 0.0647 1.0000 Uani . . . . .
C148 C 0.42509(17) 0.4673(7) 0.38540(18) 0.0659 1.0000 Uani . . . . .
C149 C 0.46712(16) 0.5667(6) 0.39034(15) 0.0557 1.0000 Uani . . . . .
C150 C 0.45589(17) 0.6851(6) 0.36726(15) 0.0599 1.0000 Uani . . . . .
C151 C 0.49740(18) 0.7777(6) 0.37443(15) 0.0589 1.0000 Uani . . . . .
C152 C 0.55251(17) 0.7526(5) 0.40526(15) 0.0492 1.0000 Uani . . . . .
N153 N 0.56449(13) 0.6403(4) 0.42682(12) 0.0439 1.0000 Uani . . . . .
C154 C 0.52285(15) 0.5481(5) 0.42106(14) 0.0468 1.0000 Uani . . . . .
C155 C 0.66420(15) 0.2850(4) 0.52583(13) 0.0362 1.0000 Uani . . . . .
C156 C 0.67894(17) 0.1855(4) 0.56113(15) 0.0403 1.0000 Uani . . . . .
C157 C 0.73337(18) 0.1799(4) 0.59229(15) 0.0413 1.0000 Uani . . . . .
C158 C 0.77467(15) 0.2743(4) 0.58726(14) 0.0367 1.0000 Uani . . . . .
C159 C 0.76124(16) 0.3721(4) 0.55135(16) 0.0433 1.0000 Uani . . . . .
C160 C 0.70648(16) 0.3785(4) 0.52137(17) 0.0452 1.0000 Uani . . . . .
O161 O 0.82772(12) 0.2630(3) 0.61976(12) 0.0466 1.0000 Uani . . . . .
C162 C 0.86538(16) 0.3709(5) 0.62746(14) 0.0453 1.0000 Uani . . . . .
C163 C 0.91433(18) 0.3704(5) 0.58825(16) 0.0505 1.0000 Uani . . . . .
C164 C 0.95232(16) 0.4873(5) 0.59493(18) 0.0509 1.0000 Uani . . . . .
O165 O 0.92015(12) 0.5860(3) 0.56768(12) 0.0505 1.0000 Uani . . . . .
C166 C 0.60026(18) 0.8489(5) 0.41412(17) 0.0489 1.0000 Uani . . . . .
C167 C 0.64287(18) 0.8398(5) 0.46018(16) 0.0484 1.0000 Uani . . . . .
C168 C 0.69038(18) 0.9205(5) 0.46715(16) 0.0473 1.0000 Uani . . . . .
C169 C 0.69888(19) 1.0127(4) 0.42851(18) 0.0479 1.0000 Uani . . . . .
C170 C 0.6550(3) 1.0261(5) 0.3846(2) 0.0662 1.0000 Uani . . . . .
C171 C 0.6074(2) 0.9473(5) 0.3786(2) 0.0629 1.0000 Uani . . . . .
O172 O 0.74657(14) 1.0919(3) 0.43012(14) 0.0560 1.0000 Uani . . . . .
C173 C 0.7946(2) 1.0587(4) 0.47000(17) 0.0490 1.0000 Uani . . . . .
C174 C 0.8465(2) 1.1401(4) 0.46149(18) 0.0530 1.0000 Uani . . . . .
C175 C 0.9000(2) 1.0924(5) 0.49889(17) 0.0511 1.0000 Uani . . . . .
O176 O 0.91490(13) 0.9738(3) 0.47984(11) 0.0463 1.0000 Uani . . . . .
C177 C 0.92123(15) 0.7796(4) 0.52574(15) 0.0421 1.0000 Uani . . . . .
C178 C 0.94861(15) 0.6968(4) 0.56291(14) 0.0422 1.0000 Uani . . . . .
C179 C 1.00158(18) 0.7308(5) 0.59243(18) 0.0546 1.0000 Uani . . . . .
C180 C 1.0241(2) 0.8483(6) 0.5843(2) 0.0700 1.0000 Uani . . . . .
C181 C 0.9973(2) 0.9343(6) 0.54813(19) 0.0639 1.0000 Uani . . . . .
C182 C 0.94452(17) 0.8977(4) 0.51893(15) 0.0439 1.0000 Uani . . . . .
O201 O 0.67336(15) 0.5255(4) 0.38889(15) 0.0655 0.8500 Uani . U . 2 1
C202 C 0.6824(3) 0.6237(7) 0.3470(3) 0.0541 0.8500 Uani . U . 2 1
C203 C 0.67336(15) 0.5255(4) 0.38889(15) 0.0655 0.1500 Uani D U . 2 2
Cl204 Cl 0.6942(4) 0.3653(9) 0.3750(6) 0.0977 0.1500 Uani D U . 2 2
Cl205 Cl 0.6934(8) 0.6167(17) 0.3284(5) 0.1015 0.1500 Uani D U . 2 2
H221 H 0.7218 0.8228 0.8459 0.0254 1.0000 Uiso R . . . .
H241 H 0.8155 0.9961 0.9710 0.0279 1.0000 Uiso R . . . .
H261 H 0.7027 1.1900 0.8669 0.0244 1.0000 Uiso R . . . .
H283 H 0.8548 0.6318 0.8960 0.0537 1.0000 Uiso R . . . .
H282 H 0.8692 0.7662 0.8767 0.0532 1.0000 Uiso R . . . .
H281 H 0.8144 0.6962 0.8487 0.0532 1.0000 Uiso R . . . .
H293 H 0.7637 0.5870 0.9477 0.0517 1.0000 Uiso R . . . .
H292 H 0.7253 0.6997 0.9681 0.0516 1.0000 Uiso R . . . .
H291 H 0.7213 0.6632 0.9050 0.0523 1.0000 Uiso R . . . .
H301 H 0.8523 0.6860 0.9976 0.0501 1.0000 Uiso R . . . .
H302 H 0.8718 0.8203 0.9833 0.0497 1.0000 Uiso R . . . .
H303 H 0.8142 0.7986 1.0150 0.0501 1.0000 Uiso R . . . .
H323 H 0.8227 1.3977 0.9288 0.0618 1.0000 Uiso R . . . .
H322 H 0.8457 1.2769 0.8998 0.0617 1.0000 Uiso R . . . .
H321 H 0.7841 1.3367 0.8793 0.0618 1.0000 Uiso R . . . .
H331 H 0.7360 1.3784 0.9915 0.0513 1.0000 Uiso R . . . .
H332 H 0.7042 1.2482 0.9950 0.0508 1.0000 Uiso R . . . .
H333 H 0.6982 1.3251 0.9390 0.0505 1.0000 Uiso R . . . .
H343 H 0.8327 1.2977 1.0230 0.0606 1.0000 Uiso R . . . .
H342 H 0.8606 1.1841 0.9944 0.0609 1.0000 Uiso R . . . .
H341 H 0.8069 1.1641 1.0310 0.0602 1.0000 Uiso R . . . .
H421 H 0.5679 0.8938 0.7379 0.0283 1.0000 Uiso R . . . .
H441 H 0.4649 0.7669 0.8549 0.0285 1.0000 Uiso R . . . .
H461 H 0.6215 0.9267 0.9015 0.0266 1.0000 Uiso R . . . .
H481 H 0.4590 0.6887 0.6697 0.0698 1.0000 Uiso R . . . .
H482 H 0.5228 0.7424 0.6862 0.0696 1.0000 Uiso R . . . .
H483 H 0.4977 0.6275 0.7181 0.0702 1.0000 Uiso R . . . .
H493 H 0.3774 0.7141 0.7326 0.0604 1.0000 Uiso R . . . .
H492 H 0.3891 0.7817 0.7897 0.0598 1.0000 Uiso R . . . .
H491 H 0.4171 0.6496 0.7811 0.0598 1.0000 Uiso R . . . .
H501 H 0.4113 0.8983 0.6828 0.0746 1.0000 Uiso R . . . .
H502 H 0.4250 0.9699 0.7385 0.0750 1.0000 Uiso R . . . .
H503 H 0.4736 0.9537 0.6985 0.0744 1.0000 Uiso R . . . .
H523 H 0.4677 0.7518 0.9982 0.0463 1.0000 Uiso R . . . .
H522 H 0.4407 0.8018 0.9405 0.0456 1.0000 Uiso R . . . .
H521 H 0.4737 0.6714 0.9438 0.0462 1.0000 Uiso R . . . .
H533 H 0.5232 0.9450 1.0173 0.0530 1.0000 Uiso R . . . .
H532 H 0.5654 0.9972 0.9734 0.0533 1.0000 Uiso R . . . .
H531 H 0.4968 1.0002 0.9591 0.0525 1.0000 Uiso R . . . .
H541 H 0.5767 0.7358 1.0161 0.0569 1.0000 Uiso R . . . .
H542 H 0.6193 0.7892 0.9744 0.0564 1.0000 Uiso R . . . .
H543 H 0.5833 0.6676 0.9601 0.0568 1.0000 Uiso R . . . .
H621 H 0.5543 1.1183 0.8249 0.0271 1.0000 Uiso R . . . .
H641 H 0.5802 1.4645 0.7678 0.0313 1.0000 Uiso R . . . .
H661 H 0.7029 1.1981 0.7489 0.0271 1.0000 Uiso R . . . .
H681 H 0.4341 1.2714 0.8696 0.0650 1.0000 Uiso R . . . .
H682 H 0.4978 1.2194 0.8862 0.0646 1.0000 Uiso R . . . .
H683 H 0.4615 1.1656 0.8338 0.0652 1.0000 Uiso R . . . .
H693 H 0.4156 1.3872 0.7804 0.0616 1.0000 Uiso R . . . .
H692 H 0.4691 1.4269 0.7450 0.0622 1.0000 Uiso R . . . .
H691 H 0.4488 1.2856 0.7441 0.0614 1.0000 Uiso R . . . .
H701 H 0.4681 1.4804 0.8687 0.0627 1.0000 Uiso R . . . .
H702 H 0.5351 1.4461 0.8839 0.0629 1.0000 Uiso R . . . .
H703 H 0.5165 1.5264 0.8304 0.0624 1.0000 Uiso R . . . .
H723 H 0.6826 1.5436 0.6541 0.0639 1.0000 Uiso R . . . .
H722 H 0.6167 1.5140 0.6723 0.0643 1.0000 Uiso R . . . .
H721 H 0.6559 1.4055 0.6471 0.0634 1.0000 Uiso R . . . .
H733 H 0.7138 1.6273 0.7492 0.0656 1.0000 Uiso R . . . .
H732 H 0.7051 1.5422 0.8025 0.0659 1.0000 Uiso R . . . .
H731 H 0.6500 1.5980 0.7670 0.0657 1.0000 Uiso R . . . .
H741 H 0.7717 1.4668 0.7063 0.0598 1.0000 Uiso R . . . .
H742 H 0.7692 1.3817 0.7591 0.0599 1.0000 Uiso R . . . .
H743 H 0.7499 1.3295 0.6984 0.0602 1.0000 Uiso R . . . .
H821 H 0.9749 0.1446 0.1885 0.0308 1.0000 Uiso R . . . .
H841 H 0.9621 -0.1971 0.2517 0.0370 1.0000 Uiso R . . . .
H861 H 0.8549 0.0740 0.3006 0.0327 1.0000 Uiso R . . . .
H881 H 1.1184 -0.0178 0.1817 0.0718 0.785(7) Uiso R . P 1 1
H882 H 1.0944 -0.0100 0.2427 0.0724 0.785(7) Uiso R . P 1 1
H883 H 1.0772 0.0926 0.1984 0.0712 0.785(7) Uiso R . P 1 1
H893 H 1.0475 -0.0709 0.1008 0.0738 0.785(7) Uiso R . P 1 1
H892 H 1.0087 0.0404 0.1148 0.0734 0.785(7) Uiso R . P 1 1
H891 H 0.9799 -0.0932 0.1087 0.0738 0.785(7) Uiso R . P 1 1
H903 H 1.0813 -0.2324 0.1761 0.0951 0.785(7) Uiso R . P 1 1
H902 H 1.0462 -0.2277 0.2301 0.0949 0.785(7) Uiso R . P 1 1
H901 H 1.0097 -0.2610 0.1703 0.0949 0.785(7) Uiso R . P 1 1
H1881 H 1.1217 -0.0949 0.1943 0.0720 0.215(7) Uiso R . P 1 2
H1882 H 1.0807 -0.1072 0.2563 0.0720 0.215(7) Uiso R . P 1 2
H1883 H 1.0922 0.0448 0.2248 0.0720 0.215(7) Uiso R . P 1 2
H1893 H 1.0637 -0.0132 0.1086 0.0739 0.215(7) Uiso R . P 1 2
H1892 H 1.0358 0.0985 0.1411 0.0740 0.215(7) Uiso R . P 1 2
H1891 H 0.9937 0.0020 0.1068 0.0740 0.215(7) Uiso R . P 1 2
H1901 H 1.0616 -0.2291 0.1380 0.0951 0.215(7) Uiso R . P 1 2
H1902 H 1.0240 -0.2650 0.2027 0.0950 0.215(7) Uiso R . P 1 2
H1903 H 0.9795 -0.2133 0.1390 0.0949 0.215(7) Uiso R . P 1 2
H923 H 0.8928 -0.2918 0.3817 0.0700 1.0000 Uiso R . . . .
H922 H 0.9452 -0.2772 0.3393 0.0680 1.0000 Uiso R . . . .
H921 H 0.9330 -0.1639 0.3849 0.0702 1.0000 Uiso R . . . .
H931 H 0.8250 -0.3369 0.2971 0.0653 1.0000 Uiso R . . . .
H932 H 0.8780 -0.3217 0.2584 0.0659 1.0000 Uiso R . . . .
H933 H 0.8179 -0.2418 0.2480 0.0661 1.0000 Uiso R . . . .
H943 H 0.8004 -0.1902 0.3640 0.0728 1.0000 Uiso R . . . .
H942 H 0.8350 -0.0594 0.3729 0.0727 1.0000 Uiso R . . . .
H941 H 0.7909 -0.0826 0.3158 0.0729 1.0000 Uiso R . . . .
H1021 H 0.8200 0.0779 0.1845 0.0275 1.0000 Uiso R . . . .
H1041 H 0.6820 0.2688 0.1112 0.0284 1.0000 Uiso R . . . .
H1061 H 0.8187 0.4500 0.1946 0.0273 1.0000 Uiso R . . . .
H1081 H 0.7360 -0.1280 0.0851 0.0828 1.0000 Uiso R . . . .
H1082 H 0.7932 -0.0660 0.1151 0.0823 1.0000 Uiso R . . . .
H1083 H 0.7634 -0.0065 0.0595 0.0834 1.0000 Uiso R . . . .
H1093 H 0.6377 -0.0344 0.0892 0.0678 1.0000 Uiso R . . . .
H1092 H 0.6634 0.0855 0.0624 0.0681 1.0000 Uiso R . . . .
H1091 H 0.6286 0.0970 0.1174 0.0680 1.0000 Uiso R . . . .
H1101 H 0.6832 -0.1170 0.1750 0.0547 1.0000 Uiso R . . . .
H1102 H 0.7431 -0.0619 0.2033 0.0550 1.0000 Uiso R . . . .
H1103 H 0.6826 0.0112 0.2060 0.0546 1.0000 Uiso R . . . .
H1123 H 0.6867 0.6530 0.1823 0.0648 1.0000 Uiso R . . . .
H1122 H 0.7404 0.5852 0.2142 0.0648 1.0000 Uiso R . . . .
H1121 H 0.6777 0.5233 0.2110 0.0648 1.0000 Uiso R . . . .
H1133 H 0.7395 0.6635 0.0933 0.0730 1.0000 Uiso R . . . .
H1132 H 0.7952 0.6029 0.1265 0.0725 1.0000 Uiso R . . . .
H1131 H 0.7692 0.5426 0.0696 0.0729 1.0000 Uiso R . . . .
H1141 H 0.6420 0.5773 0.0915 0.0591 1.0000 Uiso R . . . .
H1142 H 0.6625 0.4498 0.0662 0.0583 1.0000 Uiso R . . . .
H1143 H 0.6280 0.4513 0.1205 0.0591 1.0000 Uiso R . . . .
H1221 H 0.9827 0.3607 0.2880 0.0314 1.0000 Uiso R . . . .
H1241 H 1.0702 0.4947 0.1599 0.0330 1.0000 Uiso R . . . .
H1261 H 0.9047 0.3531 0.1322 0.0284 1.0000 Uiso R . . . .
H1281 H 1.1734 0.5252 0.2737 0.0784 1.0000 Uiso R . . . .
H1282 H 1.1533 0.4649 0.2154 0.0789 1.0000 Uiso R . . . .
H1283 H 1.1316 0.5981 0.2307 0.0786 1.0000 Uiso R . . . .
H1293 H 1.1411 0.3474 0.3284 0.0930 1.0000 Uiso R . . . .
H1292 H 1.1251 0.2794 0.2699 0.0924 1.0000 Uiso R . . . .
H1291 H 1.0769 0.2920 0.3144 0.0932 1.0000 Uiso R . . . .
H1301 H 1.1036 0.5642 0.3444 0.0957 1.0000 Uiso R . . . .
H1302 H 1.0549 0.6234 0.3030 0.0962 1.0000 Uiso R . . . .
H1303 H 1.0392 0.5075 0.3394 0.0953 1.0000 Uiso R . . . .
H1323 H 1.0432 0.5363 0.0188 0.0616 1.0000 Uiso R . . . .
H1322 H 1.0801 0.4822 0.0713 0.0610 1.0000 Uiso R . . . .
H1321 H 1.0440 0.6072 0.0759 0.0615 1.0000 Uiso R . . . .
H1333 H 0.9328 0.5360 0.0103 0.0608 1.0000 Uiso R . . . .
H1332 H 0.9354 0.6076 0.0692 0.0596 1.0000 Uiso R . . . .
H1331 H 0.8991 0.4822 0.0625 0.0595 1.0000 Uiso R . . . .
H1341 H 0.9907 0.3361 0.0036 0.0525 1.0000 Uiso R . . . .
H1342 H 1.0231 0.2749 0.0568 0.0527 1.0000 Uiso R . . . .
H1343 H 0.9534 0.2791 0.0491 0.0520 1.0000 Uiso R . . . .
H1441 H 0.5782 0.1124 0.4992 0.0613 1.0000 Uiso R . . . .
H1451 H 0.4837 0.1442 0.4562 0.0683 1.0000 Uiso R . . . .
H1471 H 0.4088 0.2924 0.4058 0.0792 1.0000 Uiso R . . . .
H1481 H 0.3888 0.4807 0.3654 0.0778 1.0000 Uiso R . . . .
H1501 H 0.4192 0.7015 0.3478 0.0719 1.0000 Uiso R . . . .
H1511 H 0.4892 0.8570 0.3590 0.0702 1.0000 Uiso R . . . .
H1561 H 0.6519 0.1196 0.5635 0.0495 1.0000 Uiso R . . . .
H1571 H 0.7423 0.1129 0.6158 0.0494 1.0000 Uiso R . . . .
H1591 H 0.7887 0.4366 0.5481 0.0508 1.0000 Uiso R . . . .
H1601 H 0.6982 0.4462 0.4969 0.0539 1.0000 Uiso R . . . .
H1621 H 0.8837 0.3696 0.6649 0.0530 1.0000 Uiso R . . . .
H1622 H 0.8425 0.4456 0.6216 0.0526 1.0000 Uiso R . . . .
H1631 H 0.9384 0.2950 0.5959 0.0614 1.0000 Uiso R . . . .
H1632 H 0.8960 0.3649 0.5491 0.0606 1.0000 Uiso R . . . .
H1641 H 0.9582 0.5100 0.6347 0.0602 1.0000 Uiso R . . . .
H1642 H 0.9905 0.4771 0.5773 0.0612 1.0000 Uiso R . . . .
H1671 H 0.6387 0.7776 0.4877 0.0589 1.0000 Uiso R . . . .
H1681 H 0.7186 0.9102 0.4976 0.0573 1.0000 Uiso R . . . .
H1701 H 0.6600 1.0900 0.3576 0.0798 1.0000 Uiso R . . . .
H1711 H 0.5792 0.9616 0.3478 0.0749 1.0000 Uiso R . . . .
H1731 H 0.7820 1.0704 0.5075 0.0579 1.0000 Uiso R . . . .
H1732 H 0.8067 0.9711 0.4662 0.0577 1.0000 Uiso R . . . .
H1741 H 0.8380 1.2253 0.4742 0.0635 1.0000 Uiso R . . . .
H1742 H 0.8548 1.1403 0.4222 0.0643 1.0000 Uiso R . . . .
H1751 H 0.9352 1.1488 0.4973 0.0631 1.0000 Uiso R . . . .
H1752 H 0.8897 1.0874 0.5369 0.0616 1.0000 Uiso R . . . .
H1771 H 0.8854 0.7552 0.5051 0.0506 1.0000 Uiso R . . . .
H1791 H 1.0214 0.6732 0.6170 0.0650 1.0000 Uiso R . . . .
H1801 H 1.0593 0.8712 0.6037 0.0827 1.0000 Uiso R . . . .
H1811 H 1.0127 1.0144 0.5431 0.0768 1.0000 Uiso R . . . .
H2011 H 0.6423 0.5297 0.4073 0.0964 0.8500 Uiso R . . 2 1
H2021 H 0.7145 0.5992 0.3251 0.0775 0.8500 Uiso R . . 2 1
H2022 H 0.6929 0.7025 0.3653 0.0772 0.8500 Uiso R . . 2 1
H2023 H 0.6477 0.6409 0.3216 0.0767 0.8500 Uiso R . . 2 1
H2031 H 0.6951 0.5546 0.4232 0.0770 0.1500 Uiso R . . 2 2
H2032 H 0.6306 0.5306 0.3927 0.0771 0.1500 Uiso R . . 2 2

loop_
_atom_site_aniso_label
_atom_site_aniso_U_11
_atom_site_aniso_U_22
_atom_site_aniso_U_33
_atom_site_aniso_U_23
_atom_site_aniso_U_13
_atom_site_aniso_U_12
C1 0.0214(10) 0.0181(10) 0.0211(10) -0.0003(9) 0.0070(8) 0.0007(9)
C2 0.0207(11) 0.0208(11) 0.0248(11) 0.0014(9) 0.0056(9) 0.0010(9)
C3 0.0231(11) 0.0202(11) 0.0252(11) -0.0018(9) 0.0049(9) -0.0003(9)
C4 0.0241(11) 0.0237(12) 0.0260(11) -0.0025(10) 0.0069(9) 0.0008(10)
C5 0.0333(13) 0.0275(14) 0.0279(13) -0.0024(11) 0.0090(10) -0.0031(11)
C6 0.0356(15) 0.0334(16) 0.0317(14) -0.0051(12) 0.0125(11) -0.0025(12)
C7 0.0385(15) 0.0332(15) 0.0317(14) -0.0063(12) 0.0119(12) -0.0021(13)
C8 0.0384(15) 0.0293(14) 0.0308(13) -0.0014(12) 0.0115(11) 0.0006(12)
C9 0.0403(15) 0.0298(14) 0.0247(12) 0.0001(11) 0.0116(11) 0.0006(12)
C10 0.0446(16) 0.0281(14) 0.0275(13) -0.0013(11) 0.0126(12) 0.0036(13)
C11 0.0380(14) 0.0285(14) 0.0240(12) -0.0009(11) 0.0115(10) 0.0044(12)
C12 0.0335(13) 0.0266(13) 0.0252(12) 0.0004(11) 0.0085(10) 0.0038(11)
C13 0.0264(12) 0.0227(12) 0.0256(12) -0.0016(10) 0.0052(9) -0.0001(10)
C14 0.0225(10) 0.0216(11) 0.0225(10) -0.0020(9) 0.0068(8) -0.001(1)
C21 0.0220(10) 0.0199(11) 0.0208(10) -0.0006(9) 0.0077(8) 0.0004(9)
C22 0.0239(11) 0.0173(11) 0.0255(11) -0.0026(9) 0.0076(9) 0.0000(9)
C23 0.0203(10) 0.0193(11) 0.0262(11) 0.0024(9) 0.0061(9) 0.0032(9)
C24 0.0204(11) 0.0233(12) 0.0256(11) -0.0020(10) 0.0049(9) 0.0012(9)
C25 0.0229(11) 0.0202(12) 0.0264(12) -0.0027(10) 0.0077(9) -0.0020(9)
C26 0.0233(11) 0.0165(11) 0.0263(11) -0.0002(9) 0.0069(9) 0.0003(9)
C27 0.0266(12) 0.0208(12) 0.0321(13) 0.0030(10) 0.0071(10) 0.0065(10)
C28 0.0386(16) 0.0285(15) 0.0404(16) 0.0020(13) 0.0128(13) 0.0131(13)
C29 0.0359(15) 0.0227(14) 0.0461(17) 0.0062(12) 0.0059(13) 0.0011(12)
C30 0.0282(13) 0.0314(15) 0.0397(15) 0.0040(13) 0.0035(11) 0.0084(12)
C31 0.0277(12) 0.0214(12) 0.0347(14) -0.0043(11) 0.0077(10) -0.0033(10)
C32 0.051(2) 0.0290(15) 0.0475(18) -0.0052(14) 0.0191(16) -0.0167(15)
C33 0.0359(15) 0.0277(14) 0.0399(15) -0.0129(12) 0.0104(12) 0.0008(12)
C34 0.0429(17) 0.0307(16) 0.0466(18) -0.0129(14) -0.0085(14) -0.0012(14)
C41 0.0227(11) 0.0168(10) 0.0242(11) -0.0003(9) 0.0088(9) 0.0001(9)
C42 0.0288(12) 0.0211(11) 0.0225(11) -0.0009(9) 0.0098(9) -0.0037(10)
C43 0.0281(12) 0.0222(12) 0.0248(11) 0.0000(10) 0.0065(9) -0.0039(10)
C44 0.0272(12) 0.0223(12) 0.0247(12) 0.0002(9) 0.0085(9) -0.0030(10)
C45 0.0287(12) 0.0190(11) 0.0236(11) 0.0002(9) 0.0106(9) 0.0024(10)
C46 0.0237(11) 0.0198(11) 0.0223(10) 0.0003(9) 0.0060(8) 0.0010(9)
C47 0.0371(15) 0.0412(18) 0.0264(13) 0.0025(12) 0.0029(11) -0.0147(13)
C48 0.056(2) 0.055(2) 0.0296(15) -0.0113(15) 0.0122(14) -0.0282(19)
C49 0.0350(15) 0.053(2) 0.0309(14) 0.0058(14) 0.0013(12) -0.0179(15)
C50 0.0419(18) 0.064(3) 0.0421(18) 0.0233(18) -0.0064(14) -0.0159(18)
C51 0.0267(12) 0.0259(13) 0.0234(11) 0.0034(10) 0.0093(9) -0.0001(10)
C52 0.0299(13) 0.0360(16) 0.0278(12) 0.0039(12) 0.0099(10) -0.0040(12)
C53 0.0458(17) 0.0334(15) 0.0286(13) -0.0055(12) 0.0152(12) -0.0053(14)
C54 0.0321(14) 0.051(2) 0.0306(14) 0.0132(14) 0.0092(11) 0.0065(14)
C61 0.0221(11) 0.0189(11) 0.0216(10) -0.0011(9) 0.0053(8) 0.0015(9)
C62 0.0235(11) 0.0210(12) 0.0233(11) 0.0006(9) 0.0092(9) 0.0021(9)
C63 0.0240(11) 0.0211(12) 0.0277(12) 0.0004(10) 0.0074(9) 0.0048(9)
C64 0.0291(12) 0.0186(11) 0.0307(12) 0.0013(10) 0.0064(10) 0.0046(10)
C65 0.0254(12) 0.0229(12) 0.0251(11) 0.0014(10) 0.0071(9) -0.0003(10)
C66 0.0223(11) 0.0204(11) 0.0248(11) 0.0001(9) 0.0052(9) -0.0014(9)
C67 0.0277(13) 0.0272(14) 0.0393(15) -0.0001(12) 0.0139(11) 0.0066(11)
C68 0.0408(17) 0.0386(18) 0.054(2) 0.0058(16) 0.0282(16) 0.0103(15)
C69 0.0300(14) 0.0448(19) 0.0500(19) 0.0018(16) 0.0066(13) 0.0069(14)
C70 0.0474(19) 0.0329(16) 0.0485(19) -0.0069(15) 0.0173(15) 0.0091(15)
C71 0.0341(14) 0.0224(13) 0.0339(14) 0.0026(11) 0.0090(11) -0.0032(11)
C72 0.0504(19) 0.0391(19) 0.0358(16) 0.0155(14) 0.0060(14) -0.0077(15)
C73 0.053(2) 0.0286(16) 0.054(2) -0.0044(15) 0.0178(17) -0.0131(15)
C74 0.0348(15) 0.0360(17) 0.0506(19) 0.0053(15) 0.0160(14) -0.0069(14)
C81 0.0260(11) 0.0218(12) 0.0211(10) -0.0009(9) 0.0048(9) -0.0011(10)
C82 0.0315(13) 0.0193(12) 0.0279(12) 0.0002(10) 0.0108(10) -0.0010(10)
C83 0.0405(15) 0.0232(12) 0.0353(14) -0.0008(11) 0.0184(12) 0.0019(11)
C84 0.0376(15) 0.0236(13) 0.0334(13) -0.0003(11) 0.0099(11) 0.0001(12)
C85 0.0378(14) 0.0208(12) 0.0252(12) -0.0013(10) 0.0089(10) -0.0052(11)
C86 0.0307(13) 0.0267(13) 0.0235(11) -0.0011(10) 0.0089(10) -0.0045(11)
C87 0.0559(15) 0.0324(14) 0.0524(15) 0.0066(12) 0.0328(13) 0.0113(13)
C88 0.0435(18) 0.054(3) 0.048(2) 0.014(2) 0.0215(16) 0.0124(19)
C89 0.059(2) 0.054(3) 0.0376(18) -0.0115(19) 0.0211(18) 0.011(2)
C90 0.082(3) 0.040(2) 0.071(3) 0.011(2) 0.043(2) 0.018(2)
C188 0.0435(18) 0.054(3) 0.048(2) 0.014(2) 0.0215(16) 0.0124(19)
C189 0.059(2) 0.054(3) 0.0376(18) -0.0115(19) 0.0211(18) 0.011(2)
C190 0.082(3) 0.040(2) 0.071(3) 0.011(2) 0.043(2) 0.018(2)
C91 0.0484(17) 0.0235(13) 0.0305(13) 0.0003(11) 0.0132(12) -0.0065(13)
C92 0.052(2) 0.046(2) 0.0406(17) 0.0112(16) 0.0000(15) -0.0118(18)
C93 0.051(2) 0.0367(18) 0.0431(18) 0.0072(15) -0.0001(15) -0.0177(16)
C94 0.057(2) 0.0401(19) 0.055(2) 0.0052(17) 0.0291(18) -0.0056(18)
C101 0.0223(10) 0.0216(11) 0.0223(10) -0.0047(9) 0.0095(8) -0.0014(9)
C102 0.0226(11) 0.0198(11) 0.0277(12) -0.0031(9) 0.0079(9) -0.0015(9)
C103 0.0243(11) 0.0198(12) 0.0276(12) -0.0032(9) 0.0075(9) -0.0047(9)
C104 0.0246(11) 0.0198(11) 0.0280(12) -0.0024(10) 0.0075(9) -0.0029(10)
C105 0.0223(11) 0.0192(11) 0.0266(11) -0.0011(9) 0.0069(9) 0.0005(9)
C106 0.0241(11) 0.0200(11) 0.0267(11) -0.0035(10) 0.0062(9) -0.0032(9)
C107 0.0295(13) 0.0214(12) 0.0383(15) -0.0044(11) 0.0057(11) -0.0063(11)
C108 0.057(2) 0.0341(19) 0.080(3) -0.029(2) 0.031(2) -0.0164(18)
C109 0.049(2) 0.0322(17) 0.055(2) 0.0005(16) -0.0108(17) -0.0167(15)
C110 0.0339(15) 0.0274(14) 0.0505(19) 0.0101(14) 0.0047(13) -0.0095(12)
C111 0.0294(13) 0.0202(12) 0.0397(15) 0.0001(11) 0.0022(11) 0.0027(11)
C112 0.0400(17) 0.0300(16) 0.059(2) -0.0155(15) 0.0002(15) 0.0104(14)
C113 0.049(2) 0.0307(17) 0.069(3) 0.0209(18) 0.0075(18) -0.0002(15)
C114 0.0368(16) 0.0316(16) 0.0471(18) -0.0023(14) -0.0021(14) 0.0089(13)
C121 0.0205(10) 0.0189(11) 0.0247(11) -0.0037(9) 0.0049(8) 0.0005(9)
C122 0.0246(12) 0.0286(13) 0.0269(12) -0.0093(11) 0.0026(9) -0.0004(10)
C123 0.0206(11) 0.0280(14) 0.0384(14) -0.0121(12) 0.0019(10) -0.0019(10)
C124 0.0241(12) 0.0200(12) 0.0396(14) -0.0052(11) 0.0080(10) -0.0033(10)
C125 0.0185(10) 0.0223(12) 0.0327(13) 0.0013(10) 0.0055(9) -0.0012(9)
C126 0.0188(10) 0.0225(12) 0.0287(12) 0.0007(10) 0.0036(9) -0.0023(9)
C127 0.0243(13) 0.060(2) 0.0478(18) -0.0228(18) -0.0014(12) -0.0088(15)
C128 0.0239(14) 0.070(3) 0.064(2) -0.026(2) 0.0031(14) -0.0117(17)
C129 0.0344(18) 0.091(4) 0.059(2) 0.004(3) -0.0168(17) 0.001(2)
C130 0.043(2) 0.092(4) 0.057(2) -0.041(3) 0.0051(17) -0.026(2)
C131 0.0238(12) 0.0328(15) 0.0370(14) 0.0127(12) 0.0075(10) 0.0011(11)
C132 0.0299(14) 0.0443(19) 0.0530(19) 0.0203(16) 0.0151(13) -0.0014(14)
C133 0.0294(14) 0.0465(19) 0.0431(17) 0.0197(15) 0.0068(12) 0.0067(14)
C134 0.0308(14) 0.0481(19) 0.0276(13) 0.0055(13) 0.0078(11) 0.0003(14)
C141 0.0287(14) 0.082(3) 0.0261(13) -0.0131(17) 0.0065(11) -0.0054(17)
N142 0.0289(12) 0.062(2) 0.0298(12) -0.0033(13) 0.0037(10) -0.0091(13)
C143 0.0350(15) 0.059(2) 0.0270(13) -0.0041(14) 0.0084(11) -0.0130(15)
C144 0.051(2) 0.073(3) 0.0330(16) -0.0109(18) 0.0130(15) -0.029(2)
C145 0.046(2) 0.092(4) 0.0328(16) -0.017(2) 0.0117(14) -0.032(2)
C146 0.0333(16) 0.091(4) 0.0324(16) -0.022(2) 0.0087(13) -0.014(2)
C147 0.0312(17) 0.117(5) 0.047(2) -0.045(3) 0.0105(15) -0.014(2)
C148 0.0270(16) 0.124(5) 0.046(2) -0.047(3) -0.0003(14) 0.006(2)
C149 0.0275(15) 0.108(4) 0.0313(16) -0.027(2) -0.0001(12) 0.013(2)
C150 0.0347(17) 0.116(4) 0.0275(15) -0.015(2) -0.0058(13) 0.029(2)
C151 0.0405(19) 0.103(4) 0.0324(16) 0.000(2) -0.0009(14) 0.028(2)
C152 0.0355(16) 0.078(3) 0.0336(15) 0.0030(18) 0.0004(13) 0.0194(19)
N153 0.0283(12) 0.072(2) 0.0315(13) 0.0011(14) 0.0006(10) 0.0088(14)
C154 0.0272(14) 0.087(3) 0.0259(14) -0.0120(17) 0.0023(11) 0.0099(17)
C155 0.0374(15) 0.0423(18) 0.0297(13) -0.0011(13) 0.0078(11) -0.0095(14)
C156 0.0471(18) 0.0373(17) 0.0385(16) 0.0007(14) 0.0171(14) -0.0078(15)
C157 0.052(2) 0.0335(16) 0.0404(17) 0.0068(14) 0.0145(15) 0.0045(15)
C158 0.0369(15) 0.0398(17) 0.0345(14) 0.0055(14) 0.0097(12) 0.0057(14)
C159 0.0375(16) 0.044(2) 0.0467(18) 0.0157(16) -0.0052(14) -0.0095(15)
C160 0.0392(17) 0.045(2) 0.0496(19) 0.0165(17) -0.0076(14) -0.0123(16)
O161 0.0374(12) 0.0507(16) 0.0514(14) 0.0147(13) 0.0013(11) 0.0102(12)
C162 0.0373(16) 0.066(3) 0.0329(15) 0.0017(17) 0.0037(12) 0.0110(18)
C163 0.0435(19) 0.069(3) 0.0392(17) -0.0002(19) 0.0073(14) 0.011(2)
C164 0.0301(15) 0.076(3) 0.0466(19) 0.000(2) 0.0038(14) 0.0054(18)
O165 0.0374(13) 0.0654(19) 0.0470(15) 0.0098(14) -0.0076(11) -0.0062(13)
C166 0.0409(18) 0.062(3) 0.0436(18) 0.0010(18) 0.0011(14) 0.0188(18)
C167 0.0435(18) 0.063(3) 0.0387(17) 0.0030(18) 0.0043(14) 0.0091(19)
C168 0.0441(18) 0.061(3) 0.0362(16) -0.0013(17) -0.0003(14) 0.0114(18)
C169 0.052(2) 0.042(2) 0.049(2) -0.0007(17) -0.0012(16) 0.0144(18)
C170 0.086(4) 0.039(2) 0.067(3) 0.003(2) -0.030(3) 0.017(2)
C171 0.069(3) 0.047(2) 0.068(3) -0.003(2) -0.029(2) 0.023(2)
O172 0.0543(17) 0.0539(18) 0.0586(17) 0.0045(15) -0.0023(13) 0.0093(15)
C173 0.056(2) 0.051(2) 0.0414(19) -0.0028(17) 0.0072(16) 0.0036(19)
C174 0.077(3) 0.040(2) 0.0438(19) -0.0046(16) 0.0129(19) -0.003(2)
C175 0.052(2) 0.063(3) 0.0384(18) -0.0152(18) 0.0085(15) -0.003(2)
O176 0.0514(15) 0.0487(16) 0.0387(13) -0.0033(12) 0.0032(11) -0.0031(13)
C177 0.0320(15) 0.055(2) 0.0387(16) -0.0016(16) -0.0021(12) -0.0042(15)
C178 0.0323(15) 0.063(2) 0.0316(15) -0.0061(16) 0.0062(12) -0.0048(16)
C179 0.0368(18) 0.080(3) 0.045(2) -0.001(2) -0.0036(15) -0.005(2)
C180 0.052(2) 0.093(4) 0.061(3) 0.003(3) -0.015(2) -0.025(3)
C181 0.060(3) 0.082(4) 0.048(2) -0.005(2) -0.0015(19) -0.038(3)
C182 0.0427(18) 0.057(2) 0.0321(15) -0.0057(16) 0.0036(13) -0.0064(17)
O201 0.0448(16) 0.094(3) 0.0580(19) 0.0013(18) 0.0076(14) 0.0067(19)
C202 0.046(3) 0.064(3) 0.052(3) -0.014(2) -0.005(3) 0.009(2)
C203 0.0448(16) 0.094(3) 0.0580(19) 0.0013(18) 0.0076(14) 0.0067(19)
Cl204 0.039(3) 0.097(4) 0.154(9) -0.039(5) -0.015(5) -0.007(4)
Cl205 0.103(9) 0.156(9) 0.047(5) 0.007(6) 0.017(5) -0.010(8)

loop_
_atom_type_symbol
_atom_type_scat_dispersion_real
_atom_type_scat_dispersion_imag
_atom_type_scat_Cromer_Mann_a1
_atom_type_scat_Cromer_Mann_b1
_atom_type_scat_Cromer_Mann_a2
_atom_type_scat_Cromer_Mann_b2
_atom_type_scat_Cromer_Mann_a3
_atom_type_scat_Cromer_Mann_b3
_atom_type_scat_Cromer_Mann_a4
_atom_type_scat_Cromer_Mann_b4
_atom_type_scat_Cromer_Mann_c
_atom_type_scat_source
C 0.0020 0.0020 2.3100 20.8439 1.0200 10.2075 1.5886 0.5687 0.8650 51.6512 0.2156
;
 International Tables Vol C 4.2.6.8 and 6.1.1.4 and 
 D. T. Cromer, J. Appl. Cryst. (1983), 16, 433.
;
H 0.0000 0.0000 0.4930 10.5109 0.3229 26.1257 0.1402 3.1424 0.0408 57.7998 0.0030
;
 International Tables Vol C 4.2.6.8 and 6.1.1.4 and 
 D. T. Cromer, J. Appl. Cryst. (1983), 16, 433.
;
N 0.0040 0.0033 12.2126 0.0057 3.1322 9.8933 2.0125 28.9975 1.1663 0.5826 -11.5290
;
 International Tables Vol C 4.2.6.8 and 6.1.1.4 and 
 D. T. Cromer, J. Appl. Cryst. (1983), 16, 433.
;
O 0.0070 0.0060 3.0485 13.2771 2.2868 5.7011 1.5463 0.3239 0.8670 32.9089 0.2508
;
 International Tables Vol C 4.2.6.8 and 6.1.1.4 and 
 D. T. Cromer, J. Appl. Cryst. (1983), 16, 433.
;
Cl 0.1250 0.1500 11.4604 0.0104 7.1964 1.1662 6.2556 18.5194 1.6455 47.7784 -9.5574
;
 International Tables Vol C 4.2.6.8 and 6.1.1.4 and 
 D. T. Cromer, J. Appl. Cryst. (1983), 16, 433.
;

loop_
_geom_angle_atom_site_label_1
_geom_angle_atom_site_label_2
_geom_angle_atom_site_label_3
_geom_angle
_geom_angle_publ_flag
C2 C1 C21 107.6(2) yes
C2 C1 C41 108.6(2) yes
C21 C1 C41 110.3(2) yes
C2 C1 C61 110.0(2) yes
C21 C1 C61 111.2(2) yes
C41 C1 C61 109.0(2) yes
C1 C2 C3 178.5(3) yes
C2 C3 C4 176.9(3) yes
C3 C4 C5 178.7(3) yes
C4 C5 C6 179.1(3) yes
C5 C6 C7 177.9(4) yes
C6 C7 C8 178.5(4) yes
C7 C8 C9 175.2(4) yes
C8 C9 C10 177.6(4) yes
C9 C10 C11 179.4(4) yes
C10 C11 C12 177.1(3) yes
C11 C12 C13 176.8(3) yes
C12 C13 C14 172.3(3) yes
C13 C14 C81 111.5(2) yes
C13 C14 C101 104.1(2) yes
C81 C14 C101 111.3(2) yes
C13 C14 C121 108.0(2) yes
C81 C14 C121 108.4(2) yes
C101 C14 C121 113.5(2) yes
C1 C21 C22 118.6(2) yes
C1 C21 C26 121.8(2) yes
C22 C21 C26 119.5(2) yes
C21 C22 C23 120.9(2) yes
C21 C22 H221 119.0 no
C23 C22 H221 120.0 no
C22 C23 C24 118.6(2) yes
C22 C23 C27 118.7(2) yes
C24 C23 C27 122.8(2) yes
C23 C24 C25 121.8(2) yes
C23 C24 H241 119.3 no
C25 C24 H241 118.9 no
C24 C25 C26 118.2(2) yes
C24 C25 C31 123.3(2) yes
C26 C25 C31 118.4(2) yes
C25 C26 C21 120.9(2) yes
C25 C26 H261 120.3 no
C21 C26 H261 118.8 no
C23 C27 C28 109.3(2) yes
C23 C27 C29 109.5(2) yes
C28 C27 C29 109.5(3) yes
C23 C27 C30 112.5(2) yes
C28 C27 C30 108.9(2) yes
C29 C27 C30 107.1(3) yes
C27 C28 H283 110.0 no
C27 C28 H282 112.4 no
H283 C28 H282 106.0 no
C27 C28 H281 114.1 no
H283 C28 H281 107.5 no
H282 C28 H281 106.3 no
C27 C29 H293 110.1 no
C27 C29 H292 109.5 no
H293 C29 H292 109.9 no
C27 C29 H291 110.8 no
H293 C29 H291 108.2 no
H292 C29 H291 108.3 no
C27 C30 H301 112.5 no
C27 C30 H302 113.1 no
H301 C30 H302 106.5 no
C27 C30 H303 110.4 no
H301 C30 H303 105.5 no
H302 C30 H303 108.4 no
C25 C31 C32 108.1(2) yes
C25 C31 C33 109.9(2) yes
C32 C31 C33 109.9(3) yes
C25 C31 C34 112.4(3) yes
C32 C31 C34 108.3(3) yes
C33 C31 C34 108.2(3) yes
C31 C32 H323 108.9 no
C31 C32 H322 109.3 no
H323 C32 H322 109.7 no
C31 C32 H321 110.1 no
H323 C32 H321 108.4 no
H322 C32 H321 110.4 no
C31 C33 H331 110.0 no
C31 C33 H332 109.2 no
H331 C33 H332 108.7 no
C31 C33 H333 111.0 no
H331 C33 H333 109.1 no
H332 C33 H333 108.7 no
C31 C34 H343 111.1 no
C31 C34 H342 110.5 no
H343 C34 H342 107.7 no
C31 C34 H341 110.6 no
H343 C34 H341 108.0 no
H342 C34 H341 108.9 no
C1 C41 C42 118.9(2) yes
C1 C41 C46 120.8(2) yes
C42 C41 C46 119.7(2) yes
C41 C42 C43 121.0(2) yes
C41 C42 H421 119.9 no
C43 C42 H421 119.1 no
C42 C43 C44 117.9(3) yes
C42 C43 C47 119.1(2) yes
C44 C43 C47 123.0(2) yes
C43 C44 C45 122.3(2) yes
C43 C44 H441 119.5 no
C45 C44 H441 118.2 no
C44 C45 C46 118.4(2) yes
C44 C45 C51 122.8(2) yes
C46 C45 C51 118.7(2) yes
C45 C46 C41 120.7(2) yes
C45 C46 H461 119.3 no
C41 C46 H461 120.0 no
C43 C47 C48 109.6(3) yes
C43 C47 C49 112.7(2) yes
C48 C47 C49 108.2(3) yes
C43 C47 C50 108.4(3) yes
C48 C47 C50 109.8(3) yes
C49 C47 C50 108.2(3) yes
C47 C48 H481 108.9 no
C47 C48 H482 110.5 no
H481 C48 H482 110.5 no
C47 C48 H483 108.4 no
H481 C48 H483 107.4 no
H482 C48 H483 111.0 no
C47 C49 H493 109.6 no
C47 C49 H492 108.9 no
H493 C49 H492 108.3 no
C47 C49 H491 111.3 no
H493 C49 H491 110.2 no
H492 C49 H491 108.5 no
C47 C50 H501 111.1 no
C47 C50 H502 110.5 no
H501 C50 H502 110.2 no
C47 C50 H503 108.7 no
H501 C50 H503 108.9 no
H502 C50 H503 107.3 no
C45 C51 C52 112.4(2) yes
C45 C51 C53 108.4(2) yes
C52 C51 C53 107.7(2) yes
C45 C51 C54 110.0(2) yes
C52 C51 C54 108.3(3) yes
C53 C51 C54 110.0(3) yes
C51 C52 H523 109.9 no
C51 C52 H522 109.4 no
H523 C52 H522 108.3 no
C51 C52 H521 111.0 no
H523 C52 H521 108.8 no
H522 C52 H521 109.5 no
C51 C53 H533 110.8 no
C51 C53 H532 110.1 no
H533 C53 H532 108.7 no
C51 C53 H531 109.2 no
H533 C53 H531 109.7 no
H532 C53 H531 108.5 no
C51 C54 H541 109.8 no
C51 C54 H542 110.0 no
H541 C54 H542 109.9 no
C51 C54 H543 108.3 no
H541 C54 H543 109.0 no
H542 C54 H543 109.9 no
C1 C61 C62 119.7(2) yes
C1 C61 C66 120.3(2) yes
C62 C61 C66 119.7(2) yes
C61 C62 C63 120.8(2) yes
C61 C62 H621 120.0 no
C63 C62 H621 119.2 no
C62 C63 C64 118.6(2) yes
C62 C63 C67 120.8(2) yes
C64 C63 C67 120.6(2) yes
C63 C64 C65 122.3(3) yes
C63 C64 H641 119.9 no
C65 C64 H641 117.8 no
C64 C65 C66 118.0(2) yes
C64 C65 C71 119.5(3) yes
C66 C65 C71 122.5(2) yes
C61 C66 C65 120.6(2) yes
C61 C66 H661 119.3 no
C65 C66 H661 120.1 no
C63 C67 C68 112.8(3) yes
C63 C67 C69 108.5(2) yes
C68 C67 C69 108.0(3) yes
C63 C67 C70 109.8(3) yes
C68 C67 C70 107.7(3) yes
C69 C67 C70 110.0(3) yes
C67 C68 H681 110.3 no
C67 C68 H682 108.7 no
H681 C68 H682 108.9 no
C67 C68 H683 109.3 no
H681 C68 H683 111.0 no
H682 C68 H683 108.6 no
C67 C69 H693 108.2 no
C67 C69 H692 109.8 no
H693 C69 H692 108.8 no
C67 C69 H691 111.9 no
H693 C69 H691 110.2 no
H692 C69 H691 107.9 no
C67 C70 H701 109.9 no
C67 C70 H702 109.8 no
H701 C70 H702 109.2 no
C67 C70 H703 110.2 no
H701 C70 H703 108.0 no
H702 C70 H703 109.7 no
C65 C71 C72 108.9(3) yes
C65 C71 C73 109.7(3) yes
C72 C71 C73 109.3(3) yes
C65 C71 C74 111.9(3) yes
C72 C71 C74 108.9(3) yes
C73 C71 C74 108.1(3) yes
C71 C72 H723 107.6 no
C71 C72 H722 111.7 no
H723 C72 H722 110.1 no
C71 C72 H721 108.6 no
H723 C72 H721 109.3 no
H722 C72 H721 109.6 no
C71 C73 H733 110.3 no
C71 C73 H732 108.9 no
H733 C73 H732 111.5 no
C71 C73 H731 108.8 no
H733 C73 H731 108.9 no
H732 C73 H731 108.5 no
C71 C74 H741 108.9 no
C71 C74 H742 110.3 no
H741 C74 H742 108.0 no
C71 C74 H743 111.5 no
H741 C74 H743 108.2 no
H742 C74 H743 109.9 no
C14 C81 C82 119.3(2) yes
C14 C81 C86 121.4(2) yes
C82 C81 C86 119.1(3) yes
C81 C82 C83 121.3(3) yes
C81 C82 H821 120.4 no
C83 C82 H821 118.3 no
C82 C83 C84 118.4(2) yes
C82 C83 C87 118.2(2) yes
C84 C83 C87 123.2(2) yes
C83 C84 C85 121.8(3) yes
C83 C84 H841 118.6 no
C85 C84 H841 119.5 no
C84 C85 C86 118.4(3) yes
C84 C85 C91 118.4(3) yes
C86 C85 C91 123.1(3) yes
C81 C86 C85 121.0(3) yes
C81 C86 H861 120.4 no
C85 C86 H861 118.7 no
C83 C87 C88 109.94(5) yes
C83 C87 C89 110.03(5) yes
C88 C87 C89 108.92(5) yes
C83 C87 C90 110.06(5) yes
C88 C87 C90 108.85(5) yes
C89 C87 C90 109.00(5) yes
C83 C87 C188 110.06(5) yes
C83 C87 C189 110.01(5) yes
C188 C87 C189 108.93(5) yes
C83 C87 C190 110.00(5) yes
C188 C87 C190 108.93(5) yes
C189 C87 C190 108.88(5) yes
C87 C88 H881 110.6 no
C87 C88 H882 110.4 no
H881 C88 H882 110.0 no
C87 C88 H883 110.7 no
H881 C88 H883 108.6 no
H882 C88 H883 106.5 no
C87 C89 H893 109.0 no
C87 C89 H892 110.1 no
H893 C89 H892 108.4 no
C87 C89 H891 107.7 no
H893 C89 H891 110.4 no
H892 C89 H891 111.3 no
C87 C90 H903 110.3 no
C87 C90 H902 106.8 no
H903 C90 H902 107.6 no
C87 C90 H901 108.1 no
H903 C90 H901 111.7 no
H902 C90 H901 112.2 no
C87 C188 H1881 106.1 no
C87 C188 H1882 105.2 no
H1881 C188 H1882 112.8 no
C87 C188 H1883 106.1 no
H1881 C188 H1883 112.6 no
H1882 C188 H1883 113.3 no
C87 C189 H1893 109.7 no
C87 C189 H1892 109.4 no
H1893 C189 H1892 109.8 no
C87 C189 H1891 108.9 no
H1893 C189 H1891 109.4 no
H1892 C189 H1891 109.6 no
C87 C190 H1901 107.0 no
C87 C190 H1902 106.2 no
H1901 C190 H1902 113.3 no
C87 C190 H1903 104.4 no
H1901 C190 H1903 112.8 no
H1902 C190 H1903 112.3 no
C85 C91 C92 110.5(3) yes
C85 C91 C93 109.0(3) yes
C92 C91 C93 110.6(3) yes
C85 C91 C94 112.1(3) yes
C92 C91 C94 108.8(3) yes
C93 C91 C94 105.8(3) yes
C91 C92 H923 107.3 no
C91 C92 H922 106.0 no
H923 C92 H922 109.1 no
C91 C92 H921 110.2 no
H923 C92 H921 110.0 no
H922 C92 H921 113.9 no
C91 C93 H931 109.3 no
C91 C93 H932 110.8 no
H931 C93 H932 108.2 no
C91 C93 H933 110.8 no
H931 C93 H933 107.5 no
H932 C93 H933 110.1 no
C91 C94 H943 107.0 no
C91 C94 H942 107.2 no
H943 C94 H942 108.6 no
C91 C94 H941 108.5 no
H943 C94 H941 112.4 no
H942 C94 H941 112.9 no
C14 C101 C102 121.6(2) yes
C14 C101 C106 118.6(2) yes
C102 C101 C106 119.6(2) yes
C101 C102 C103 120.9(3) yes
C101 C102 H1021 119.8 no
C103 C102 H1021 119.3 no
C102 C103 C104 118.1(2) yes
C102 C103 C107 118.7(3) yes
C104 C103 C107 123.1(2) yes
C103 C104 C105 122.2(2) yes
C103 C104 H1041 118.4 no
C105 C104 H1041 119.4 no
C104 C105 C106 117.9(3) yes
C104 C105 C111 122.5(2) yes
C106 C105 C111 119.6(2) yes
C105 C106 C101 121.2(2) yes
C105 C106 H1061 120.5 no
C101 C106 H1061 118.3 no
C103 C107 C108 110.6(3) yes
C103 C107 C109 112.0(3) yes
C108 C107 C109 108.6(3) yes
C103 C107 C110 108.8(3) yes
C108 C107 C110 109.9(3) yes
C109 C107 C110 106.9(3) yes
C107 C108 H1081 109.4 no
C107 C108 H1082 109.9 no
H1081 C108 H1082 108.9 no
C107 C108 H1083 111.7 no
H1081 C108 H1083 108.5 no
H1082 C108 H1083 108.4 no
C107 C109 H1093 109.6 no
C107 C109 H1092 105.9 no
H1093 C109 H1092 109.3 no
C107 C109 H1091 112.2 no
H1093 C109 H1091 109.3 no
H1092 C109 H1091 110.6 no
C107 C110 H1101 111.0 no
C107 C110 H1102 110.1 no
H1101 C110 H1102 108.9 no
C107 C110 H1103 109.3 no
H1101 C110 H1103 107.9 no
H1102 C110 H1103 109.5 no
C105 C111 C112 108.9(3) yes
C105 C111 C113 108.3(3) yes
C112 C111 C113 110.2(3) yes
C105 C111 C114 112.6(3) yes
C112 C111 C114 108.2(3) yes
C113 C111 C114 108.7(3) yes
C111 C112 H1123 109.1 no
C111 C112 H1122 111.6 no
H1123 C112 H1122 109.0 no
C111 C112 H1121 109.7 no
H1123 C112 H1121 109.5 no
H1122 C112 H1121 107.8 no
C111 C113 H1133 107.6 no
C111 C113 H1132 110.4 no
H1133 C113 H1132 109.2 no
C111 C113 H1131 111.2 no
H1133 C113 H1131 108.7 no
H1132 C113 H1131 109.6 no
C111 C114 H1141 109.1 no
C111 C114 H1142 110.8 no
H1141 C114 H1142 109.3 no
C111 C114 H1143 111.3 no
H1141 C114 H1143 108.2 no
H1142 C114 H1143 108.1 no
C14 C121 C122 118.5(2) yes
C14 C121 C126 120.9(2) yes
C122 C121 C126 119.9(2) yes
C121 C122 C123 121.2(3) yes
C121 C122 H1221 119.4 no
C123 C122 H1221 119.3 no
C122 C123 C124 117.7(3) yes
C122 C123 C127 119.2(3) yes
C124 C123 C127 123.0(3) yes
C123 C124 C125 122.1(3) yes
C123 C124 H1241 119.2 no
C125 C124 H1241 118.6 no
C124 C125 C126 118.5(3) yes
C124 C125 C131 122.5(2) yes
C126 C125 C131 118.9(2) yes
C125 C126 C121 120.5(2) yes
C125 C126 H1261 121.0 no
C121 C126 H1261 118.5 no
C123 C127 C128 112.8(3) yes
C123 C127 C129 108.6(3) yes
C128 C127 C129 107.9(3) yes
C123 C127 C130 109.3(3) yes
C128 C127 C130 108.7(3) yes
C129 C127 C130 109.4(4) yes
C127 C128 H1281 107.6 no
C127 C128 H1282 110.5 no
H1281 C128 H1282 109.7 no
C127 C128 H1283 112.0 no
H1281 C128 H1283 108.7 no
H1282 C128 H1283 108.4 no
C127 C129 H1293 110.3 no
C127 C129 H1292 109.7 no
H1293 C129 H1292 110.2 no
C127 C129 H1291 109.2 no
H1293 C129 H1291 108.4 no
H1292 C129 H1291 109.1 no
C127 C130 H1301 109.7 no
C127 C130 H1302 110.8 no
H1301 C130 H1302 108.2 no
C127 C130 H1303 111.2 no
H1301 C130 H1303 107.9 no
H1302 C130 H1303 108.9 no
C125 C131 C132 112.1(3) yes
C125 C131 C133 110.0(2) yes
C132 C131 C133 107.5(3) yes
C125 C131 C134 108.7(2) yes
C132 C131 C134 109.1(3) yes
C133 C131 C134 109.4(3) yes
C131 C132 H1323 109.2 no
C131 C132 H1322 110.7 no
H1323 C132 H1322 108.7 no
C131 C132 H1321 110.0 no
H1323 C132 H1321 109.0 no
H1322 C132 H1321 109.3 no
C131 C133 H1333 109.9 no
C131 C133 H1332 108.2 no
H1333 C133 H1332 110.8 no
C131 C133 H1331 106.9 no
H1333 C133 H1331 112.0 no
H1332 C133 H1331 108.9 no
C131 C134 H1341 110.4 no
C131 C134 H1342 110.8 no
H1341 C134 H1342 107.2 no
C131 C134 H1343 111.1 no
H1341 C134 H1343 108.3 no
H1342 C134 H1343 108.8 no
N142 C141 C146 121.8(5) yes
N142 C141 C154 118.8(4) yes
C146 C141 C154 119.4(4) yes
C141 N142 C143 119.7(4) yes
N142 C143 C144 122.2(4) yes
N142 C143 C155 116.7(3) yes
C144 C143 C155 121.1(4) yes
C143 C144 C145 118.1(5) yes
C143 C144 H1441 120.6 no
C145 C144 H1441 121.3 no
C144 C145 C146 120.5(4) yes
C144 C145 H1451 119.4 no
C146 C145 H1451 120.1 no
C141 C146 C145 117.6(4) yes
C141 C146 C147 118.9(5) yes
C145 C146 C147 123.4(5) yes
C146 C147 C148 121.2(5) yes
C146 C147 H1471 118.5 no
C148 C147 H1471 120.4 no
C147 C148 C149 121.6(4) yes
C147 C148 H1481 119.6 no
C149 C148 H1481 118.8 no
C148 C149 C150 123.1(4) yes
C148 C149 C154 119.6(5) yes
C150 C149 C154 117.3(5) yes
C149 C150 C151 120.5(4) yes
C149 C150 H1501 119.6 no
C151 C150 H1501 119.9 no
C150 C151 C152 119.5(5) yes
C150 C151 H1511 119.6 no
C152 C151 H1511 120.9 no
C151 C152 N153 121.1(5) yes
C151 C152 C166 122.4(5) yes
N153 C152 C166 116.5(3) yes
C152 N153 C154 119.9(3) yes
C141 C154 C149 119.3(4) yes
C141 C154 N153 119.0(3) yes
C149 C154 N153 121.7(5) yes
C143 C155 C156 122.7(3) yes
C143 C155 C160 119.5(3) yes
C156 C155 C160 117.8(3) yes
C155 C156 C157 121.6(3) yes
C155 C156 H1561 119.3 no
C157 C156 H1561 119.2 no
C156 C157 C158 119.6(3) yes
C156 C157 H1571 120.2 no
C158 C157 H1571 120.2 no
C157 C158 C159 119.5(3) yes
C157 C158 O161 116.4(3) yes
C159 C158 O161 124.1(3) yes
C158 C159 C160 120.6(3) yes
C158 C159 H1591 119.9 no
C160 C159 H1591 119.4 no
C155 C160 C159 120.9(4) yes
C155 C160 H1601 119.8 no
C159 C160 H1601 119.3 no
C158 O161 C162 118.6(3) yes
O161 C162 C163 111.8(4) yes
O161 C162 H1621 108.4 no
C163 C162 H1621 107.7 no
O161 C162 H1622 110.3 no
C163 C162 H1622 108.9 no
H1621 C162 H1622 109.7 no
C162 C163 C164 111.5(4) yes
C162 C163 H1631 107.8 no
C164 C163 H1631 111.0 no
C162 C163 H1632 108.7 no
C164 C163 H1632 109.7 no
H1631 C163 H1632 108.1 no
C163 C164 O165 107.6(3) yes
C163 C164 H1641 109.8 no
O165 C164 H1641 106.9 no
C163 C164 H1642 111.3 no
O165 C164 H1642 108.4 no
H1641 C164 H1642 112.6 no
C164 O165 C178 117.6(3) yes
C152 C166 C167 120.2(4) yes
C152 C166 C171 124.0(4) yes
C167 C166 C171 115.8(4) yes
C166 C167 C168 121.8(4) yes
C166 C167 H1671 119.8 no
C168 C167 H1671 118.4 no
C167 C168 C169 121.0(4) yes
C167 C168 H1681 119.7 no
C169 C168 H1681 119.2 no
C168 C169 C170 117.0(5) yes
C168 C169 O172 125.1(4) yes
C170 C169 O172 117.9(4) yes
C169 C170 C171 121.5(5) yes
C169 C170 H1701 118.1 no
C171 C170 H1701 120.3 no
C166 C171 C170 122.5(4) yes
C166 C171 H1711 120.2 no
C170 C171 H1711 117.2 no
C169 O172 C173 114.7(3) yes
O172 C173 C174 109.0(4) yes
O172 C173 H1731 109.0 no
C174 C173 H1731 110.0 no
O172 C173 H1732 112.0 no
C174 C173 H1732 108.7 no
H1731 C173 H1732 108.2 no
C173 C174 C175 108.4(4) yes
C173 C174 H1741 109.1 no
C175 C174 H1741 106.7 no
C173 C174 H1742 110.2 no
C175 C174 H1742 111.5 no
H1741 C174 H1742 110.7 no
C174 C175 O176 107.9(3) yes
C174 C175 H1751 111.5 no
O176 C175 H1751 109.0 no
C174 C175 H1752 109.7 no
O176 C175 H1752 109.9 no
H1751 C175 H1752 108.8 no
C175 O176 C182 115.4(3) yes
C178 C177 C182 120.8(3) yes
C178 C177 H1771 118.9 no
C182 C177 H1771 120.2 no
C177 C178 O165 115.4(3) yes
C177 C178 C179 119.3(4) yes
O165 C178 C179 125.4(4) yes
C178 C179 C180 118.6(5) yes
C178 C179 H1791 119.8 no
C180 C179 H1791 121.6 no
C179 C180 C181 123.6(4) yes
C179 C180 H1801 118.8 no
C181 C180 H1801 117.5 no
C180 C181 C182 116.6(5) yes
C180 C181 H1811 123.1 no
C182 C181 H1811 120.3 no
C181 C182 C177 121.1(4) yes
C181 C182 O176 121.9(4) yes
C177 C182 O176 116.9(3) yes
C202 O201 H2011 118.3 no
O201 C202 H2021 109.1 no
O201 C202 H2022 110.4 no
H2021 C202 H2022 108.4 no
O201 C202 H2023 114.6 no
H2021 C202 H2023 108.0 no
H2022 C202 H2023 106.1 no
Cl204 C203 Cl205 105.9(8) yes
Cl204 C203 H2031 109.6 no
Cl205 C203 H2031 111.1 no
Cl204 C203 H2032 109.9 no
Cl205 C203 H2032 110.5 no
H2031 C203 H2032 109.7 no

loop_
_geom_bond_atom_site_label_1
_geom_bond_atom_site_label_2
_geom_bond_distance
_geom_bond_publ_flag
C1 C2 1.478(3) yes
C1 C21 1.547(4) yes
C1 C41 1.550(3) yes
C1 C61 1.540(4) yes
C2 C3 1.201(4) yes
C3 C4 1.363(4) yes
C4 C5 1.211(4) yes
C5 C6 1.355(4) yes
C6 C7 1.209(4) yes
C7 C8 1.355(4) yes
C8 C9 1.217(4) yes
C9 C10 1.347(4) yes
C10 C11 1.214(4) yes
C11 C12 1.370(4) yes
C12 C13 1.196(4) yes
C13 C14 1.486(4) yes
C14 C81 1.541(4) yes
C14 C101 1.557(4) yes
C14 C121 1.543(4) yes
C21 C22 1.393(4) yes
C21 C26 1.393(4) yes
C22 C23 1.391(4) yes
C22 H221 0.920 no
C23 C24 1.397(4) yes
C23 C27 1.530(4) yes
C24 C25 1.394(4) yes
C24 H241 0.922 no
C25 C26 1.400(4) yes
C25 C31 1.532(4) yes
C26 H261 0.926 no
C27 C28 1.541(4) yes
C27 C29 1.534(4) yes
C27 C30 1.535(4) yes
C28 H283 0.970 no
C28 H282 0.976 no
C28 H281 0.966 no
C29 H293 0.978 no
C29 H292 0.959 no
C29 H291 0.967 no
C30 H301 0.975 no
C30 H302 0.959 no
C30 H303 0.979 no
C31 C32 1.538(4) yes
C31 C33 1.533(4) yes
C31 C34 1.532(5) yes
C32 H323 0.969 no
C32 H322 0.959 no
C32 H321 0.957 no
C33 H331 0.965 no
C33 H332 0.970 no
C33 H333 0.965 no
C34 H343 0.964 no
C34 H342 0.960 no
C34 H341 0.965 no
C41 C42 1.385(4) yes
C41 C46 1.390(3) yes
C42 C43 1.399(4) yes
C42 H421 0.945 no
C43 C44 1.397(4) yes
C43 C47 1.524(4) yes
C44 C45 1.385(4) yes
C44 H441 0.925 no
C45 C46 1.397(4) yes
C45 C51 1.540(4) yes
C46 H461 0.946 no
C47 C48 1.539(5) yes
C47 C49 1.535(4) yes
C47 C50 1.533(5) yes
C48 H481 0.958 no
C48 H482 0.956 no
C48 H483 0.959 no
C49 H493 0.954 no
C49 H492 0.967 no
C49 H491 0.967 no
C50 H501 0.951 no
C50 H502 0.942 no
C50 H503 0.948 no
C51 C52 1.527(4) yes
C51 C53 1.540(4) yes
C51 C54 1.526(4) yes
C52 H523 0.969 no
C52 H522 0.962 no
C52 H521 0.973 no
C53 H533 0.984 no
C53 H532 0.958 no
C53 H531 0.963 no
C54 H541 0.946 no
C54 H542 0.947 no
C54 H543 0.956 no
C61 C62 1.389(3) yes
C61 C66 1.405(4) yes
C62 C63 1.392(4) yes
C62 H621 0.926 no
C63 C64 1.389(4) yes
C63 C67 1.533(4) yes
C64 C65 1.398(4) yes
C64 H641 0.938 no
C65 C66 1.395(4) yes
C65 C71 1.537(4) yes
C66 H661 0.942 no
C67 C68 1.532(5) yes
C67 C69 1.535(5) yes
C67 C70 1.535(5) yes
C68 H681 0.959 no
C68 H682 0.962 no
C68 H683 0.957 no
C69 H693 0.982 no
C69 H692 0.969 no
C69 H691 0.986 no
C70 H701 0.964 no
C70 H702 0.964 no
C70 H703 0.964 no
C71 C72 1.534(5) yes
C71 C73 1.537(5) yes
C71 C74 1.529(5) yes
C72 H723 0.981 no
C72 H722 0.985 no
C72 H721 0.980 no
C73 H733 0.959 no
C73 H732 0.971 no
C73 H731 0.962 no
C74 H741 0.958 no
C74 H742 0.980 no
C74 H743 0.964 no
C81 C82 1.386(4) yes
C81 C86 1.396(4) yes
C82 C83 1.403(4) yes
C82 H821 0.935 no
C83 C84 1.373(4) yes
C83 C87 1.536(3) yes
C84 C85 1.406(4) yes
C84 H841 0.922 no
C85 C86 1.387(4) yes
C85 C91 1.539(4) yes
C86 H861 0.939 no
C87 C88 1.540(4) yes
C87 C89 1.512(4) yes
C87 C90 1.548(4) yes
C87 C188 1.516(6) yes
C87 C189 1.546(6) yes
C87 C190 1.537(6) yes
C88 H881 0.976 no
C88 H882 0.980 no
C88 H883 0.962 no
C89 H893 0.946 no
C89 H892 0.941 no
C89 H891 0.964 no
C90 H903 0.976 no
C90 H902 0.971 no
C90 H901 1.005 no
C188 H1881 1.091 no
C188 H1882 1.090 no
C188 H1883 1.090 no
C189 H1893 0.967 no
C189 H1892 0.971 no
C189 H1891 0.972 no
C190 H1901 1.121 no
C190 H1902 1.115 no
C190 H1903 1.113 no
C91 C92 1.502(5) yes
C91 C93 1.532(5) yes
C91 C94 1.551(5) yes
C92 H923 1.002 no
C92 H922 0.994 no
C92 H921 1.000 no
C93 H931 0.960 no
C93 H932 0.988 no
C93 H933 0.972 no
C94 H943 0.987 no
C94 H942 0.995 no
C94 H941 0.983 no
C101 C102 1.384(4) yes
C101 C106 1.388(4) yes
C102 C103 1.406(4) yes
C102 H1021 0.923 no
C103 C104 1.389(4) yes
C103 C107 1.528(4) yes
C104 C105 1.398(4) yes
C104 H1041 0.948 no
C105 C106 1.398(4) yes
C105 C111 1.529(4) yes
C106 H1061 0.933 no
C107 C108 1.516(5) yes
C107 C109 1.538(5) yes
C107 C110 1.524(5) yes
C108 H1081 0.969 no
C108 H1082 0.966 no
C108 H1083 0.984 no
C109 H1093 0.961 no
C109 H1092 0.961 no
C109 H1091 0.978 no
C110 H1101 0.968 no
C110 H1102 0.971 no
C110 H1103 0.962 no
C111 C112 1.532(5) yes
C111 C113 1.534(5) yes
C111 C114 1.534(5) yes
C112 H1123 0.957 no
C112 H1122 0.960 no
C112 H1121 0.968 no
C113 H1133 0.969 no
C113 H1132 0.960 no
C113 H1131 0.979 no
C114 H1141 0.961 no
C114 H1142 0.975 no
C114 H1143 0.967 no
C121 C122 1.390(4) yes
C121 C126 1.385(4) yes
C122 C123 1.398(4) yes
C122 H1221 0.953 no
C123 C124 1.396(4) yes
C123 C127 1.535(4) yes
C124 C125 1.392(4) yes
C124 H1241 0.951 no
C125 C126 1.401(3) yes
C125 C131 1.532(4) yes
C126 H1261 0.926 no
C127 C128 1.526(5) yes
C127 C129 1.540(7) yes
C127 C130 1.538(6) yes
C128 H1281 0.959 no
C128 H1282 0.970 no
C128 H1283 0.955 no
C129 H1293 0.972 no
C129 H1292 0.979 no
C129 H1291 0.971 no
C130 H1301 0.965 no
C130 H1302 0.960 no
C130 H1303 0.976 no
C131 C132 1.540(4) yes
C131 C133 1.540(4) yes
C131 C134 1.535(5) yes
C132 H1323 0.963 no
C132 H1322 0.967 no
C132 H1321 0.963 no
C133 H1333 0.989 no
C133 H1332 0.964 no
C133 H1331 0.969 no
C134 H1341 0.967 no
C134 H1342 0.978 no
C134 H1343 0.950 no
C141 N142 1.354(4) yes
C141 C146 1.417(6) yes
C141 C154 1.449(7) yes
N142 C143 1.332(6) yes
C143 C144 1.426(5) yes
C143 C155 1.493(5) yes
C144 C145 1.373(6) yes
C144 H1441 0.938 no
C145 C146 1.407(8) yes
C145 H1451 0.936 no
C146 C147 1.452(6) yes
C147 C148 1.343(9) yes
C147 H1471 0.923 no
C148 C149 1.424(8) yes
C148 H1481 0.928 no
C149 C150 1.399(8) yes
C149 C154 1.421(5) yes
C150 C151 1.365(8) yes
C150 H1501 0.935 no
C151 C152 1.422(5) yes
C151 H1511 0.939 no
C152 N153 1.329(6) yes
C152 C166 1.493(7) yes
N153 C154 1.361(6) yes
C155 C156 1.386(5) yes
C155 C160 1.392(5) yes
C156 C157 1.388(6) yes
C156 H1561 0.936 no
C157 C158 1.385(5) yes
C157 H1571 0.926 no
C158 C159 1.376(5) yes
C158 O161 1.382(4) yes
C159 C160 1.382(5) yes
C159 H1591 0.935 no
C160 H1601 0.943 no
O161 C162 1.437(6) yes
C162 C163 1.506(5) yes
C162 H1621 0.961 no
C162 H1622 0.957 no
C163 C164 1.518(7) yes
C163 H1631 0.982 no
C163 H1632 1.000 no
C164 O165 1.413(6) yes
C164 H1641 0.986 no
C164 H1642 0.994 no
O165 C178 1.357(5) yes
C166 C167 1.412(5) yes
C166 C171 1.374(7) yes
C167 C168 1.376(6) yes
C167 H1671 0.948 no
C168 C169 1.379(6) yes
C168 H1681 0.937 no
C169 C170 1.397(6) yes
C169 O172 1.367(6) yes
C170 C171 1.362(8) yes
C170 H1701 0.957 no
C171 H1711 0.949 no
O172 C173 1.435(5) yes
C173 C174 1.484(6) yes
C173 H1731 0.974 no
C173 H1732 0.983 no
C174 C175 1.535(7) yes
C174 H1741 0.985 no
C174 H1742 0.978 no
C175 O176 1.400(6) yes
C175 H1751 0.999 no
C175 H1752 0.963 no
O176 C182 1.377(5) yes
C177 C178 1.371(6) yes
C177 C182 1.383(6) yes
C177 H1771 0.952 no
C178 C179 1.389(5) yes
C179 C180 1.377(8) yes
C179 H1791 0.942 no
C180 C181 1.373(8) yes
C180 H1801 0.922 no
C181 C182 1.390(5) yes
C181 H1811 0.936 no
O201 C202 1.480(8) yes
O201 H2011 0.857 no
C202 H2021 0.966 no
C202 H2022 0.972 no
C202 H2023 0.972 no
C203 Cl204 1.817(8) yes
C203 Cl205 1.837(8) yes
C203 H2031 0.976 no
C203 H2032 0.977 no

loop_
_geom_hbond_atom_site_label_D
_geom_hbond_atom_site_label_H
_geom_hbond_atom_site_label_A
_geom_hbond_site_symmetry_A
_geom_hbond_angle_DHA
_geom_hbond_distance_DH
_geom_hbond_distance_HA
_geom_hbond_distance_DA
_geom_hbond_publ_flag
C159 H1591 C8 . 131.74 0.935 2.564 3.262(5) yes
C180 H1801 C12 2_756 162.37 0.922 2.576 3.466(5) yes
O201 H2011 N142 . 140.11 0.857 2.422 3.129(5) yes
O201 H2011 N153 . 146.65 0.857 2.197 2.951(5) yes
C203 H2011 N142 . 140.11 0.857 2.422 3.129(5) yes
C203 H2011 N153 . 146.65 0.857 2.197 2.951(5) yes
O201 H2031 C9 . 132.12 0.976 2.393 3.133(5) yes
C203 H2031 C9 . 132.12 0.976 2.393 3.133(5) yes
O201 H2032 N153 . 142.99 0.977 2.112 2.951(5) yes
O201 H2032 C154 . 170.05 0.977 2.580 3.546(5) yes
C203 H2032 N153 . 142.99 0.977 2.112 2.951(5) yes
C203 H2032 C154 . 170.05 0.977 2.580 3.546(5) yes
